data_4120988
loop_
_publ_author_name
'Sibo Lin'
'David E. Herbert'
'Alexandra Velian'
'Michael W. Day'
'Theodor Agapie'

_publ_contact_author_name
;
;
_publ_section_title
;
 Dipalladium(I) Terphenyl Diphosphine Complexes as Models for Two-Site
 Adsorption and Activation of Organic Molecules
;
_journal_name_full 'Journal of the American Chemical Society'
_journal_page_first 15830
_journal_page_last 15840
_journal_paper_doi 10.1021/ja406696k
_journal_volume 135
_journal_year 2013
_chemical_formula_moiety 'C38 H46 P2 Pd2 S, 2(B F4), C H3 N O2'
_chemical_formula_sum 'C39 H49 B2 F8 N O2 P2 Pd2 S'
_chemical_formula_weight 1044.21
_chemical_name_systematic
;
 ?
;
_space_group_crystal_system monoclinic
_space_group_IT_number 14
_space_group_name_Hall '-P 2yn'
_space_group_name_H-M_alt 'P 1 21/n 1'
_symmetry_space_group_name_Hall '-P 2yn'
_symmetry_space_group_name_H-M 'P 1 21/n 1'
_atom_sites_solution_hydrogens geom
_atom_sites_solution_primary direct
_audit_creation_date 2012-12-24
_audit_creation_method
;
  Olex2 1.2
  (compiled 2012.05.09 svn.r2324, GUI svn.r4230)
;
_cell_angle_alpha 90
_cell_angle_beta 94.887(2)
_cell_angle_gamma 90
_cell_formula_units_Z 4
_cell_length_a 9.9974(4)
_cell_length_b 14.9331(6)
_cell_length_c 28.0415(11)
_cell_measurement_reflns_used 9670
_cell_measurement_temperature 100(2)
_cell_measurement_theta_max 27.56
_cell_measurement_theta_min 2.46
_cell_volume 4171.2(3)
_computing_molecular_graphics
;
O. V. Dolomanov, L. J. Bourhis, R. J. Gildea, J. A. K. Howard and H. Puschmann,
OLEX2: a complete structure solution, refinement and analysis program.
J. Appl. Cryst. (2009). 42, 339-341.
;
_computing_publication_material
;
O. V. Dolomanov, L. J. Bourhis, R. J. Gildea, J. A. K. Howard and H. Puschmann,
OLEX2: a complete structure solution, refinement and analysis program.
J. Appl. Cryst. (2009). 42, 339-341.
;
_computing_structure_refinement
;
SHELXL, G.M. Sheldrick, Acta Cryst.
(2008). A64, 112-122
;
_computing_structure_solution
;
XS, G.M. Sheldrick, Acta Cryst.
(2008). A64, 112-122
;
_diffrn_ambient_temperature 100.15
_diffrn_measured_fraction_theta_full 0.999
_diffrn_measured_fraction_theta_max 0.997
_diffrn_measurement_device_type 'Bruker APEX-II CCD'
_diffrn_measurement_method '\f and \w scans'
_diffrn_radiation_monochromator graphite
_diffrn_radiation_type MoK\a
_diffrn_radiation_wavelength 0.71073
_diffrn_reflns_av_R_equivalents 0.0401
_diffrn_reflns_av_unetI/netI 0.0157
_diffrn_reflns_Laue_measured_fraction_full 0.999
_diffrn_reflns_Laue_measured_fraction_max 0.997
_diffrn_reflns_limit_h_max 13
_diffrn_reflns_limit_h_min -12
_diffrn_reflns_limit_k_max 19
_diffrn_reflns_limit_k_min -19
_diffrn_reflns_limit_l_max 34
_diffrn_reflns_limit_l_min -36
_diffrn_reflns_number 124213
_diffrn_reflns_point_group_measured_fraction_full 0.999
_diffrn_reflns_point_group_measured_fraction_max 0.997
_diffrn_reflns_theta_full 25.242
_diffrn_reflns_theta_max 27.570
_diffrn_reflns_theta_min 1.996
_diffrn_standards_number 0
_exptl_absorpt_coefficient_mu 1.061
_exptl_absorpt_correction_T_max 0.7456
_exptl_absorpt_correction_T_min 0.6260
_exptl_absorpt_correction_type multi-scan
_exptl_absorpt_process_details
;
sadabs was used for absorption correction.
wR2(int) was 0.0563 before and 0.0510 after correction.
The Ratio of minimum to maximum transmission is 0.8396.
The \l/2 correction factor is 0.0015.
;
_exptl_crystal_colour yellow
_exptl_crystal_colour_primary yellow
_exptl_crystal_density_diffrn 1.663
_exptl_crystal_description prism
_exptl_crystal_F_000 2104
_exptl_crystal_recrystallization_method 'Grown from vapor diffusion of ether into nitromethane solution'
_exptl_crystal_size_max 0.420
_exptl_crystal_size_mid 0.111
_exptl_crystal_size_min 0.097
_refine_diff_density_max 0.924
_refine_diff_density_min -0.604
_refine_diff_density_rms 0.062
_refine_ls_extinction_method none
_refine_ls_goodness_of_fit_ref 1.111
_refine_ls_hydrogen_treatment constr
_refine_ls_matrix_type full
_refine_ls_number_parameters 626
_refine_ls_number_reflns 9622
_refine_ls_number_restraints 23
_refine_ls_restrained_S_all 1.116
_refine_ls_R_factor_all 0.0243
_refine_ls_R_factor_gt 0.0214
_refine_ls_shift/su_max 0.009
_refine_ls_shift/su_mean 0.000
_refine_ls_structure_factor_coef Fsqd
_refine_ls_weighting_details
;
 w=1/[\s^2^(Fo^2^)+(0.0149P)^2^+4.3391P]
 where P=(Fo^2^+2Fc^2^)/3
;
_refine_ls_weighting_scheme calc
_refine_ls_wR_factor_gt 0.0479
_refine_ls_wR_factor_ref 0.0489
_reflns_Friedel_coverage 0.000
_reflns_number_gt 8911
_reflns_number_total 9622
_reflns_threshold_expression 'I > 2\s(I)'
_cod_data_source_file ja406696k_15.cif
_cod_data_source_block sbl50_sadabs
_cod_database_code 4120988
_shelx_space_group_comment
;
The symmetry employed for this shelxl refinement is uniquely defined
by the following loop, which should always be used as a source of
symmetry information in preference to the above space-group names.
They are only intended as comments.
;
_shelxl_version_number 2012-6

loop_
_space_group_symop_operation_xyz
'x, y, z'
'-x+1/2, y+1/2, -z+1/2'
'-x, -y, -z'
'x-1/2, -y-1/2, z-1/2'

loop_
_atom_site_label
_atom_site_type_symbol
_atom_site_fract_x
_atom_site_fract_y
_atom_site_fract_z
_atom_site_U_iso_or_equiv
_atom_site_adp_type
_atom_site_occupancy
_atom_site_site_symmetry_order
_atom_site_calc_flag
_atom_site_refinement_flags_posn
_atom_site_refinement_flags_adp
_atom_site_refinement_flags_occupancy
_atom_site_disorder_assembly
_atom_site_disorder_group
Pd1 Pd 0.33143(2) 0.77147(2) 0.45244(2) 0.01351(4) Uani 1 1 d . . . . .
Pd2 Pd 0.23159(2) 0.81723(2) 0.36293(2) 0.01026(3) Uani 1 1 d . . . . .
C31 C 0.0632(3) 0.8042(3) 0.41190(12) 0.0134(6) Uani 0.592(4) 1 d D . P A 1
H31 H -0.0067 0.7573 0.4042 0.016 Uiso 0.592(4) 1 calc R U P A 1
C32 C 0.0481(6) 0.8870(4) 0.3881(2) 0.0141(11) Uani 0.592(4) 1 d D . P A 1
H32 H -0.0322 0.8986 0.3652 0.017 Uiso 0.592(4) 1 calc R U P A 1
C33 C 0.0939(8) 0.9574(3) 0.4264(3) 0.0087(12) Uani 0.592(4) 1 d D . P A 1
C34 C 0.0689(12) 1.0451(6) 0.4101(3) 0.0131(12) Uani 0.592(4) 1 d D . P A 1
H34 H 0.0308 1.0562 0.3785 0.016 Uiso 0.592(4) 1 calc R U P A 1
C35 C 0.1010(5) 1.1148(6) 0.4412(2) 0.0160(11) Uani 0.592(4) 1 d D . P A 1
H35 H 0.0859 1.1748 0.4308 0.019 Uiso 0.592(4) 1 calc R U P A 1
C36 C 0.1555(5) 1.0981(2) 0.4879(3) 0.0146(11) Uani 0.592(4) 1 d D . P A 1
H36 H 0.1766 1.1468 0.5090 0.018 Uiso 0.592(4) 1 calc R U P A 1
C37 C 0.1788(7) 1.0122(4) 0.50353(19) 0.0156(12) Uani 0.592(4) 1 d D . P A 1
H37 H 0.2163 1.0024 0.5354 0.019 Uiso 0.592(4) 1 calc R U P A 1
C38 C 0.1486(7) 0.9375(5) 0.4735(3) 0.0176(17) Uani 0.592(4) 1 d D . P A 1
S1 S 0.12636(10) 0.81589(8) 0.47124(5) 0.0148(3) Uani 0.592(4) 1 d D . P A 1
C31A C 0.1049(5) 0.7935(4) 0.4479(3) 0.0142(10) Uani 0.408(4) 1 d D . P A 2
H31A H 0.0485 0.7414 0.4563 0.017 Uiso 0.408(4) 1 calc R U P A 2
C32A C 0.1596(5) 0.8464(4) 0.4860(2) 0.0134(10) Uani 0.408(4) 1 d D . P A 2
H32A H 0.1387 0.8339 0.5196 0.016 Uiso 0.408(4) 1 calc R U P A 2
C33A C 0.1323(11) 0.9377(6) 0.4637(5) 0.0087(12) Uani 0.408(4) 1 d D . P A 2
C34A C 0.1700(11) 0.9876(5) 0.5043(3) 0.0131(12) Uani 0.408(4) 1 d D . P A 2
H34A H 0.1998 0.9625 0.5345 0.016 Uiso 0.408(4) 1 calc R U P A 2
C35A C 0.1588(9) 1.0773(5) 0.4954(4) 0.0160(11) Uani 0.408(4) 1 d D . P A 2
H35A H 0.1821 1.1175 0.5210 0.019 Uiso 0.408(4) 1 calc R U P A 2
C36A C 0.1150(9) 1.1131(9) 0.4508(4) 0.0146(11) Uani 0.408(4) 1 d D . P A 2
H36A H 0.1110 1.1763 0.4469 0.018 Uiso 0.408(4) 1 calc R U P A 2
C37A C 0.0773(18) 1.0585(9) 0.4120(5) 0.0156(12) Uani 0.408(4) 1 d D . P A 2
H37A H 0.0477 1.0836 0.3818 0.019 Uiso 0.408(4) 1 calc R U P A 2
C38A C 0.0836(14) 0.9666(6) 0.4182(5) 0.0176(17) Uani 0.408(4) 1 d D . P A 2
S1A S 0.0455(2) 0.85768(14) 0.39867(7) 0.0146(7) Uani 0.408(4) 1 d D . P A 2
P1 P 0.43028(4) 0.73541(3) 0.52737(2) 0.01250(8) Uani 1 1 d . . . . .
P2 P 0.17215(4) 0.86414(3) 0.28571(2) 0.01253(8) Uani 1 1 d . . . . .
F1 F 0.12817(13) 0.59651(9) 0.43412(4) 0.0315(3) Uani 1 1 d . . . . .
F2 F -0.00966(14) 0.50112(9) 0.39103(5) 0.0378(3) Uani 1 1 d . . . . .
F4A F 0.2208(3) 0.5160(2) 0.37926(13) 0.0313(8) Uani 0.593(9) 1 d . . P B 1
F4B F 0.1680(7) 0.5456(4) 0.3594(3) 0.048(2) Uani 0.407(9) 1 d . . P B 2
F5 F 0.61935(11) 0.03540(9) 0.31490(4) 0.0293(3) Uani 1 1 d . . . . .
F5A F 0.0695(4) 0.6232(2) 0.35442(12) 0.0334(11) Uani 0.593(9) 1 d . . P B 1
F5B F 0.0125(6) 0.6521(3) 0.37223(19) 0.0348(15) Uani 0.407(9) 1 d . . P B 2
F6 F 0.84570(12) 0.02524(10) 0.31524(5) 0.0372(3) Uani 1 1 d . . . . .
F7 F 0.74106(15) 0.00318(11) 0.38371(5) 0.0468(4) Uani 1 1 d . . . . .
F8 F 0.75517(16) 0.14076(10) 0.35151(6) 0.0555(5) Uani 1 1 d . . . . .
O1 O 0.3287(6) 0.4115(6) 0.65603(17) 0.070(2) Uani 0.660(12) 1 d . . P C 1
O1A O 0.2691(13) 0.3627(7) 0.6629(3) 0.058(3) Uani 0.340(12) 1 d . . P C 2
O2 O 0.3297(3) 0.5553(4) 0.66608(17) 0.0530(16) Uani 0.660(12) 1 d . . P C 1
O2A O 0.3347(7) 0.4951(10) 0.6463(3) 0.061(4) Uani 0.340(12) 1 d . . P C 2
N1 N 0.2866(6) 0.4801(5) 0.6736(2) 0.0317(12) Uani 0.660(12) 1 d . . P C 1
N1A N 0.2711(13) 0.4427(11) 0.6671(4) 0.034(2) Uani 0.340(12) 1 d . . P C 2
C1 C 0.52853(16) 0.74040(11) 0.42939(6) 0.0121(3) Uani 1 1 d . . . . .
C2 C 0.44197(16) 0.68013(11) 0.40239(6) 0.0126(3) Uani 1 1 d . . . . .
H2 H 0.4493 0.6152 0.4108 0.015 Uiso 1 1 calc R U . . .
C3 C 0.38805(16) 0.70187(11) 0.35599(6) 0.0119(3) Uani 1 1 d . . . . .
H3 H 0.3603 0.6510 0.3342 0.014 Uiso 1 1 calc R U . . .
C4 C 0.42058(16) 0.78441(11) 0.33419(6) 0.0124(3) Uani 1 1 d . . . . .
C5 C 0.50011(16) 0.84770(11) 0.36324(6) 0.0136(3) Uani 1 1 d . . . . .
H5 H 0.5175 0.9051 0.3506 0.016 Uiso 1 1 calc R U . . .
C6 C 0.55097(16) 0.82673(11) 0.40859(6) 0.0133(3) Uani 1 1 d . . . . .
H6 H 0.6024 0.8701 0.4269 0.016 Uiso 1 1 calc R U . . .
C7 C 0.62804(16) 0.70572(11) 0.46817(6) 0.0123(3) Uani 1 1 d . . . . .
C8 C 0.75465(17) 0.67962(12) 0.45550(6) 0.0160(3) Uani 1 1 d . . . . .
H8 H 0.7773 0.6870 0.4235 0.019 Uiso 1 1 calc R U . . .
C9 C 0.84709(17) 0.64291(12) 0.48969(7) 0.0180(3) Uani 1 1 d . . . . .
H9 H 0.9332 0.6255 0.4811 0.022 Uiso 1 1 calc R U . . .
C10 C 0.81461(17) 0.63154(12) 0.53641(6) 0.0169(3) Uani 1 1 d . . . . .
H10 H 0.8781 0.6058 0.5596 0.020 Uiso 1 1 calc R U . . .
C11 C 0.68942(18) 0.65761(12) 0.54939(6) 0.0166(3) Uani 1 1 d . . . . .
H11 H 0.6672 0.6493 0.5814 0.020 Uiso 1 1 calc R U . . .
C12 C 0.59593(16) 0.69608(11) 0.51551(6) 0.0137(3) Uani 1 1 d . . . . .
C13 C 0.45026(17) 0.83047(12) 0.56879(6) 0.0159(3) Uani 1 1 d . . . . .
H13 H 0.3586 0.8461 0.5779 0.019 Uiso 1 1 calc R U . . .
C14 C 0.50273(19) 0.91248(13) 0.54363(7) 0.0228(4) Uani 1 1 d . . . . .
H14A H 0.5937 0.9005 0.5347 0.034 Uiso 1 1 calc R U . . .
H14B H 0.5045 0.9641 0.5653 0.034 Uiso 1 1 calc R U . . .
H14C H 0.4436 0.9255 0.5148 0.034 Uiso 1 1 calc R U . . .
C15 C 0.5365(2) 0.81058(13) 0.61535(7) 0.0232(4) Uani 1 1 d . . . . .
H15A H 0.5025 0.7568 0.6303 0.035 Uiso 1 1 calc R U . . .
H15B H 0.5324 0.8615 0.6372 0.035 Uiso 1 1 calc R U . . .
H15C H 0.6297 0.8007 0.6083 0.035 Uiso 1 1 calc R U . . .
C16 C 0.35349(17) 0.64522(12) 0.56034(6) 0.0162(3) Uani 1 1 d . . . . .
H16 H 0.4092 0.6367 0.5914 0.019 Uiso 1 1 calc R U . . .
C17 C 0.21113(19) 0.66972(14) 0.57189(7) 0.0242(4) Uani 1 1 d . . . . .
H17A H 0.2132 0.7264 0.5896 0.036 Uiso 1 1 calc R U . . .
H17B H 0.1756 0.6223 0.5914 0.036 Uiso 1 1 calc R U . . .
H17C H 0.1534 0.6762 0.5421 0.036 Uiso 1 1 calc R U . . .
C18 C 0.3548(2) 0.55765(13) 0.53283(8) 0.0294(5) Uani 1 1 d . . . . .
H18A H 0.3002 0.5639 0.5023 0.044 Uiso 1 1 calc R U . . .
H18B H 0.3178 0.5098 0.5517 0.044 Uiso 1 1 calc R U . . .
H18C H 0.4473 0.5427 0.5268 0.044 Uiso 1 1 calc R U . . .
C19 C 0.41985(16) 0.79317(11) 0.28069(6) 0.0130(3) Uani 1 1 d . . . . .
C20 C 0.31542(17) 0.83507(12) 0.25335(6) 0.0146(3) Uani 1 1 d . . . . .
C21 C 0.32173(19) 0.84483(14) 0.20391(6) 0.0209(4) Uani 1 1 d . . . . .
H21 H 0.2509 0.8739 0.1852 0.025 Uiso 1 1 calc R U . . .
C22 C 0.43158(19) 0.81200(14) 0.18237(6) 0.0226(4) Uani 1 1 d . . . . .
H22 H 0.4363 0.8193 0.1489 0.027 Uiso 1 1 calc R U . . .
C23 C 0.53467(19) 0.76854(14) 0.20945(7) 0.0218(4) Uani 1 1 d . . . . .
H23 H 0.6086 0.7448 0.1944 0.026 Uiso 1 1 calc R U . . .
C24 C 0.52963(18) 0.75979(13) 0.25863(6) 0.0185(4) Uani 1 1 d . . . . .
H24 H 0.6010 0.7311 0.2773 0.022 Uiso 1 1 calc R U . . .
C25 C 0.14346(18) 0.98506(12) 0.28179(6) 0.0175(3) Uani 1 1 d . . . . .
H25 H 0.0594 0.9976 0.2976 0.021 Uiso 1 1 calc R U . . .
C26 C 0.25780(19) 1.03357(13) 0.31098(7) 0.0227(4) Uani 1 1 d . . . . .
H26A H 0.2703 1.0074 0.3431 0.034 Uiso 1 1 calc R U . . .
H26B H 0.2355 1.0972 0.3135 0.034 Uiso 1 1 calc R U . . .
H26C H 0.3408 1.0272 0.2951 0.034 Uiso 1 1 calc R U . . .
C27 C 0.1231(2) 1.02270(14) 0.23110(7) 0.0285(4) Uani 1 1 d . . . . .
H27A H 0.2074 1.0187 0.2158 0.043 Uiso 1 1 calc R U . . .
H27B H 0.0952 1.0855 0.2324 0.043 Uiso 1 1 calc R U . . .
H27C H 0.0535 0.9881 0.2125 0.043 Uiso 1 1 calc R U . . .
C28 C 0.03109(18) 0.80691(13) 0.25184(6) 0.0185(4) Uani 1 1 d . . . . .
H28 H 0.0214 0.8327 0.2188 0.022 Uiso 1 1 calc R U . . .
C29 C 0.0629(2) 0.70765(14) 0.24769(8) 0.0282(4) Uani 1 1 d . . . . .
H29A H 0.1435 0.7002 0.2305 0.042 Uiso 1 1 calc R U . . .
H29B H -0.0129 0.6771 0.2301 0.042 Uiso 1 1 calc R U . . .
H29C H 0.0786 0.6817 0.2798 0.042 Uiso 1 1 calc R U . . .
C30 C -0.10179(19) 0.82016(15) 0.27399(8) 0.0281(4) Uani 1 1 d . . . . .
H30A H -0.0980 0.7899 0.3051 0.042 Uiso 1 1 calc R U . . .
H30B H -0.1750 0.7948 0.2527 0.042 Uiso 1 1 calc R U . . .
H30C H -0.1176 0.8843 0.2784 0.042 Uiso 1 1 calc R U . . .
C39 C 0.1878(12) 0.4668(6) 0.7061(5) 0.0287(18) Uani 0.660(12) 1 d . . P C 1
H39A H 0.1328 0.4146 0.6961 0.043 Uiso 0.660(12) 1 calc R U P C 1
H39B H 0.1306 0.5200 0.7064 0.043 Uiso 0.660(12) 1 calc R U P C 1
H39C H 0.2316 0.4564 0.7382 0.043 Uiso 0.660(12) 1 calc R U P C 1
C39A C 0.173(2) 0.4883(10) 0.7051(9) 0.019(3) Uani 0.340(12) 1 d . . P C 2
H39D H 0.0897 0.4539 0.7050 0.028 Uiso 0.340(12) 1 calc R U P C 2
H39E H 0.1524 0.5501 0.6954 0.028 Uiso 0.340(12) 1 calc R U P C 2
H39F H 0.2193 0.4879 0.7373 0.028 Uiso 0.340(12) 1 calc R U P C 2
B1 B 0.0918(3) 0.56398(17) 0.38939(8) 0.0314(6) Uani 1 1 d . . . . .
B2 B 0.7402(2) 0.05101(15) 0.34144(8) 0.0216(4) Uani 1 1 d . . . . .

loop_
_atom_site_aniso_label
_atom_site_aniso_U_11
_atom_site_aniso_U_22
_atom_site_aniso_U_33
_atom_site_aniso_U_23
_atom_site_aniso_U_13
_atom_site_aniso_U_12
Pd1 0.00920(6) 0.02028(7) 0.01117(6) 0.00425(5) 0.00149(4) -0.00061(5)
Pd2 0.01016(6) 0.01115(6) 0.00959(6) 0.00006(4) 0.00153(4) -0.00105(4)
C31 0.0113(14) 0.015(2) 0.0145(17) 0.0035(14) 0.0031(11) 0.0007(12)
C32 0.0092(16) 0.017(3) 0.017(2) 0.0001(18) 0.0066(15) 0.000(2)
C33 0.0066(17) 0.0037(16) 0.016(3) 0.0001(15) 0.0010(19) 0.0014(13)
C34 0.011(2) 0.008(2) 0.0208(19) -0.0006(14) 0.0065(13) -0.0013(17)
C35 0.0091(17) 0.0202(16) 0.019(2) 0.0009(19) 0.0012(13) -0.0011(14)
C36 0.0110(15) 0.0102(16) 0.023(2) -0.0039(19) 0.0036(14) -0.0002(14)
C37 0.0109(17) 0.018(3) 0.0183(17) 0.0020(17) 0.0046(12) 0.002(2)
C38 0.010(2) 0.031(2) 0.013(3) 0.0098(15) 0.005(2) 0.0089(14)
S1 0.0117(5) 0.0182(7) 0.0151(7) 0.0047(5) 0.0050(5) 0.0037(4)
C31A 0.008(2) 0.013(2) 0.023(3) -0.002(2) 0.005(2) -0.0008(16)
C32A 0.008(2) 0.018(3) 0.015(3) 0.001(2) 0.0057(19) -0.0004(19)
C33A 0.0066(17) 0.0037(16) 0.016(3) 0.0001(15) 0.0010(19) 0.0014(13)
C34A 0.011(2) 0.008(2) 0.0208(19) -0.0006(14) 0.0065(13) -0.0013(17)
C35A 0.0091(17) 0.0202(16) 0.019(2) 0.0009(19) 0.0012(13) -0.0011(14)
C36A 0.0110(15) 0.0102(16) 0.023(2) -0.0039(19) 0.0036(14) -0.0002(14)
C37A 0.0109(17) 0.018(3) 0.0183(17) 0.0020(17) 0.0046(12) 0.002(2)
C38A 0.010(2) 0.031(2) 0.013(3) 0.0098(15) 0.005(2) 0.0089(14)
S1A 0.0105(6) 0.0185(17) 0.0151(10) -0.0046(9) 0.0024(6) -0.0025(9)
P1 0.01082(19) 0.0155(2) 0.01136(19) 0.00277(16) 0.00179(15) -0.00006(16)
P2 0.01079(19) 0.0160(2) 0.01082(19) 0.00031(16) 0.00140(15) 0.00053(16)
F1 0.0338(7) 0.0378(7) 0.0225(6) -0.0047(5) 0.0011(5) -0.0047(6)
F2 0.0420(8) 0.0299(7) 0.0401(7) 0.0111(6) -0.0053(6) -0.0207(6)
F4A 0.0317(15) 0.0271(14) 0.0375(16) -0.0052(12) 0.0164(12) -0.0003(11)
F4B 0.053(3) 0.042(3) 0.055(3) -0.021(3) 0.038(3) -0.016(3)
F5 0.0178(5) 0.0384(7) 0.0318(6) 0.0104(5) 0.0019(5) 0.0024(5)
F5A 0.0469(19) 0.0236(14) 0.0275(14) 0.0109(12) -0.0102(13) -0.0112(13)
F5B 0.046(3) 0.0228(19) 0.034(2) 0.0115(17) -0.009(2) -0.0050(18)
F6 0.0191(6) 0.0558(9) 0.0371(7) -0.0202(6) 0.0047(5) 0.0083(6)
F7 0.0506(9) 0.0612(10) 0.0262(7) 0.0132(7) -0.0105(6) -0.0193(8)
F8 0.0624(10) 0.0304(8) 0.0818(12) -0.0254(8) 0.0531(9) -0.0229(7)
O1 0.052(3) 0.102(6) 0.054(3) -0.035(3) -0.010(2) 0.035(3)
O1A 0.073(7) 0.058(5) 0.038(3) -0.006(3) -0.017(3) 0.028(5)
O2 0.0416(17) 0.073(3) 0.042(2) 0.032(2) -0.0066(14) -0.0191(18)
O2A 0.035(3) 0.111(11) 0.039(4) 0.043(6) 0.007(3) 0.005(4)
N1 0.028(2) 0.051(3) 0.015(2) -0.003(2) -0.0086(15) 0.008(2)
N1A 0.034(5) 0.056(8) 0.011(4) 0.000(4) -0.007(3) 0.008(6)
C1 0.0104(7) 0.0141(8) 0.0122(7) -0.0004(6) 0.0027(6) -0.0007(6)
C2 0.0129(7) 0.0112(7) 0.0140(8) 0.0002(6) 0.0027(6) 0.0007(6)
C3 0.0120(7) 0.0114(7) 0.0127(7) -0.0029(6) 0.0033(6) 0.0005(6)
C4 0.0098(7) 0.0157(8) 0.0118(7) 0.0001(6) 0.0017(6) 0.0010(6)
C5 0.0128(7) 0.0114(8) 0.0169(8) 0.0005(6) 0.0034(6) -0.0011(6)
C6 0.0117(7) 0.0121(8) 0.0163(8) -0.0020(6) 0.0017(6) -0.0020(6)
C7 0.0120(7) 0.0108(7) 0.0140(8) 0.0000(6) 0.0000(6) -0.0021(6)
C8 0.0145(8) 0.0181(8) 0.0157(8) -0.0023(7) 0.0028(6) -0.0018(7)
C9 0.0113(8) 0.0194(9) 0.0232(9) -0.0034(7) 0.0013(7) 0.0004(7)
C10 0.0151(8) 0.0155(8) 0.0192(8) -0.0012(7) -0.0045(6) 0.0010(6)
C11 0.0187(8) 0.0166(8) 0.0142(8) -0.0003(6) -0.0001(7) 0.0008(7)
C12 0.0124(7) 0.0133(8) 0.0155(8) 0.0001(6) 0.0015(6) 0.0000(6)
C13 0.0146(8) 0.0157(8) 0.0180(8) -0.0008(7) 0.0049(6) 0.0000(6)
C14 0.0176(9) 0.0179(9) 0.0339(10) 0.0029(8) 0.0079(8) -0.0018(7)
C15 0.0264(10) 0.0226(10) 0.0200(9) -0.0055(7) -0.0014(7) -0.0004(8)
C16 0.0165(8) 0.0172(8) 0.0146(8) 0.0040(7) 0.0001(6) -0.0032(7)
C17 0.0184(9) 0.0242(10) 0.0312(10) 0.0074(8) 0.0084(8) -0.0049(7)
C18 0.0411(12) 0.0161(9) 0.0316(11) -0.0018(8) 0.0074(9) -0.0070(8)
C19 0.0134(8) 0.0134(8) 0.0124(7) 0.0001(6) 0.0024(6) -0.0026(6)
C20 0.0133(8) 0.0171(8) 0.0138(8) 0.0000(6) 0.0031(6) 0.0003(6)
C21 0.0201(9) 0.0286(10) 0.0141(8) 0.0034(7) 0.0024(7) 0.0049(7)
C22 0.0246(9) 0.0320(11) 0.0119(8) 0.0014(7) 0.0057(7) 0.0019(8)
C23 0.0190(9) 0.0289(10) 0.0185(9) 0.0000(8) 0.0078(7) 0.0037(8)
C24 0.0148(8) 0.0231(9) 0.0178(8) 0.0019(7) 0.0027(7) 0.0038(7)
C25 0.0170(8) 0.0175(8) 0.0187(8) 0.0020(7) 0.0048(7) 0.0018(7)
C26 0.0230(9) 0.0166(9) 0.0293(10) -0.0001(8) 0.0067(8) -0.0046(7)
C27 0.0364(11) 0.0259(10) 0.0236(10) 0.0084(8) 0.0046(8) 0.0090(9)
C28 0.0157(8) 0.0253(9) 0.0141(8) -0.0030(7) -0.0013(6) -0.0021(7)
C29 0.0270(10) 0.0262(10) 0.0313(11) -0.0141(9) 0.0017(8) -0.0042(8)
C30 0.0144(9) 0.0353(11) 0.0342(11) -0.0100(9) 0.0003(8) -0.0050(8)
C39 0.034(3) 0.027(5) 0.025(2) -0.003(3) 0.001(2) 0.001(3)
C39A 0.024(5) 0.006(5) 0.026(4) -0.002(4) 0.002(3) 0.006(4)
B1 0.0487(15) 0.0260(12) 0.0196(11) 0.0003(9) 0.0032(10) -0.0214(11)
B2 0.0217(10) 0.0227(11) 0.0214(10) -0.0049(8) 0.0071(8) -0.0019(8)

loop_
_atom_type_symbol
_atom_type_description
_atom_type_scat_dispersion_real
_atom_type_scat_dispersion_imag
_atom_type_scat_source
C C 0.0033 0.0016 'International Tables Vol C Tables 4.2.6.8 and 6.1.1.4'
H H 0.0000 0.0000 'International Tables Vol C Tables 4.2.6.8 and 6.1.1.4'
O O 0.0106 0.0060 'International Tables Vol C Tables 4.2.6.8 and 6.1.1.4'
S S 0.1246 0.1234 'International Tables Vol C Tables 4.2.6.8 and 6.1.1.4'
Pd Pd -0.9988 1.0072 'International Tables Vol C Tables 4.2.6.8 and 6.1.1.4'
P P 0.1023 0.0942 'International Tables Vol C Tables 4.2.6.8 and 6.1.1.4'
B B 0.0013 0.0007 'International Tables Vol C Tables 4.2.6.8 and 6.1.1.4'
F F 0.0171 0.0103 'International Tables Vol C Tables 4.2.6.8 and 6.1.1.4'
N N 0.0061 0.0033 'International Tables Vol C Tables 4.2.6.8 and 6.1.1.4'

loop_
_geom_angle_atom_site_label_1
_geom_angle_atom_site_label_2
_geom_angle_atom_site_label_3
_geom_angle
S1 Pd1 Pd2 82.65(3)
S1 Pd1 P1 100.53(3)
S1 Pd1 C2 143.82(6)
C31A Pd1 Pd2 68.07(17)
C31A Pd1 C32A 35.5(2)
C31A Pd1 P1 115.47(18)
C31A Pd1 C2 125.2(2)
C32A Pd1 Pd2 91.56(15)
P1 Pd1 Pd2 176.219(12)
P1 Pd1 C32A 91.01(15)
P1 Pd1 C2 103.06(4)
C1 Pd1 Pd2 92.87(4)
C1 Pd1 S1 174.13(5)
C1 Pd1 C31A 159.1(2)
C1 Pd1 C32A 161.03(18)
C1 Pd1 P1 83.81(4)
C1 Pd1 C2 36.84(6)
C2 Pd1 Pd2 75.11(4)
C2 Pd1 C32A 160.70(19)
C31 Pd2 Pd1 69.60(10)
C31 Pd2 C32 36.08(16)
C31 Pd2 P2 116.69(10)
C31 Pd2 C3 121.42(13)
C32 Pd2 Pd1 94.06(15)
C32 Pd2 P2 90.15(14)
C32 Pd2 C3 157.43(14)
S1A Pd2 Pd1 84.78(5)
S1A Pd2 P2 100.29(5)
S1A Pd2 C3 144.06(7)
P2 Pd2 Pd1 172.904(12)
P2 Pd2 C3 105.41(4)
C3 Pd2 Pd1 72.30(4)
C4 Pd2 Pd1 91.34(4)
C4 Pd2 C31 156.70(13)
C4 Pd2 C32 165.65(14)
C4 Pd2 S1A 174.70(7)
C4 Pd2 P2 83.27(4)
C4 Pd2 C3 36.53(6)
C32 C31 Pd2 72.1(3)
C32 C31 S1 112.4(3)
S1 C31 Pd2 110.05(14)
C31 C32 Pd2 71.8(3)
C31 C32 C33 104.8(5)
C33 C32 Pd2 109.2(4)
C34 C33 C32 112.0(7)
C34 C33 C38 122.9(7)
C38 C33 C32 125.0(4)
C35 C34 C33 118.3(9)
C34 C35 C36 120.6(9)
C37 C36 C35 120.6(7)
C36 C37 C38 121.7(6)
C33 C38 C37 115.9(7)
C33 C38 S1 98.0(3)
C37 C38 S1 145.2(6)
C31 S1 Pd1 90.58(11)
C31 S1 C38 99.5(3)
C38 S1 Pd1 100.9(2)
C32A C31A Pd1 73.6(3)
C32A C31A S1A 112.2(4)
S1A C31A Pd1 113.1(2)
C31A C32A Pd1 70.9(3)
C31A C32A C33A 98.5(6)
C33A C32A Pd1 112.3(5)
C34A C33A C32A 96.7(10)
C34A C33A C38A 129.4(10)
C38A C33A C32A 133.9(6)
C35A C34A C33A 111.4(9)
C34A C35A C36A 123.7(11)
C37A C36A C35A 121.4(13)
C36A C37A C38A 118.5(14)
C33A C38A C37A 115.6(12)
C33A C38A S1A 92.8(5)
C37A C38A S1A 151.2(13)
C31A S1A Pd2 88.11(18)
C31A S1A C38A 102.3(5)
C38A S1A Pd2 102.8(4)
C12 P1 Pd1 103.61(6)
C12 P1 C13 108.35(8)
C12 P1 C16 106.37(8)
C13 P1 Pd1 114.26(6)
C13 P1 C16 106.04(8)
C16 P1 Pd1 117.64(6)
C20 P2 Pd2 104.24(6)
C20 P2 C25 109.44(8)
C20 P2 C28 103.52(8)
C25 P2 Pd2 112.50(6)
C25 P2 C28 108.52(9)
C28 P2 Pd2 117.91(6)
O1 N1 C39 115.0(7)
O2 N1 O1 124.0(6)
O2 N1 C39 120.9(6)
O1A N1A C39A 117.9(12)
O2A N1A O1A 127.6(14)
O2A N1A C39A 114.5(13)
C2 C1 Pd1 76.56(9)
C2 C1 C6 117.36(15)
C2 C1 C7 120.20(15)
C6 C1 Pd1 96.06(10)
C6 C1 C7 119.03(14)
C7 C1 Pd1 114.79(11)
C1 C2 Pd1 66.60(9)
C3 C2 Pd1 105.15(11)
C3 C2 C1 121.06(15)
C2 C3 Pd2 107.41(11)
C2 C3 C4 120.92(15)
C4 C3 Pd2 65.09(9)
C3 C4 Pd2 78.38(9)
C3 C4 C5 117.35(15)
C3 C4 C19 121.37(15)
C5 C4 Pd2 95.61(10)
C5 C4 C19 117.50(14)
C19 C4 Pd2 114.80(11)
C6 C5 C4 121.31(15)
C5 C6 C1 121.60(15)
C8 C7 C1 118.03(15)
C8 C7 C12 119.86(15)
C12 C7 C1 122.06(15)
C9 C8 C7 119.91(16)
C10 C9 C8 120.38(16)
C9 C10 C11 120.14(16)
C10 C11 C12 120.16(16)
C7 C12 P1 115.30(12)
C11 C12 P1 125.18(13)
C11 C12 C7 119.52(15)
C14 C13 P1 110.55(12)
C14 C13 C15 111.01(15)
C15 C13 P1 114.39(13)
C17 C16 P1 111.53(13)
C18 C16 P1 110.70(13)
C18 C16 C17 111.21(16)
C20 C19 C4 121.90(15)
C20 C19 C24 119.86(15)
C24 C19 C4 118.23(15)
C19 C20 P2 114.84(12)
C19 C20 C21 119.84(16)
C21 C20 P2 125.08(14)
C22 C21 C20 119.89(17)
C21 C22 C23 120.36(17)
C22 C23 C24 119.92(17)
C23 C24 C19 120.12(17)
C26 C25 P2 109.20(13)
C27 C25 P2 115.27(13)
C27 C25 C26 110.99(16)
C29 C28 P2 109.60(13)
C29 C28 C30 110.61(16)
C30 C28 P2 112.63(13)
F1 B1 F2 110.42(18)
F1 B1 F4A 100.1(2)
F1 B1 F5B 94.0(3)
F2 B1 F4A 108.8(2)
F2 B1 F5B 102.9(2)
F4B B1 F1 125.7(4)
F4B B1 F2 112.0(3)
F4B B1 F5B 107.7(4)
F5A B1 F1 117.2(2)
F5A B1 F2 113.5(2)
F5A B1 F4A 105.5(2)
F5 B2 F6 109.64(16)
F7 B2 F5 108.39(17)
F7 B2 F6 111.10(18)
F8 B2 F5 110.47(19)
F8 B2 F6 107.69(17)
F8 B2 F7 109.55(18)

loop_
_geom_bond_atom_site_label_1
_geom_bond_atom_site_label_2
_geom_bond_distance
Pd1 Pd2 2.70867(19)
Pd1 S1 2.2595(8)
Pd1 C31A 2.281(5)
Pd1 C32A 2.317(5)
Pd1 P1 2.3082(4)
Pd1 C1 2.1755(16)
Pd1 C2 2.3056(16)
Pd2 C31 2.270(3)
Pd2 C32 2.274(6)
Pd2 S1A 2.269(2)
Pd2 P2 2.3051(4)
Pd2 C3 2.3461(16)
Pd2 C4 2.1723(16)
C31 C32 1.407(6)
C31 S1 1.738(3)
C32 C33 1.544(10)
C33 C34 1.403(9)
C33 C38 1.415(5)
C34 C35 1.379(9)
C35 C36 1.397(5)
C36 C37 1.369(6)
C37 C38 1.415(8)
C38 S1 1.831(7)
C31A C32A 1.402(10)
C31A S1A 1.743(6)
C32A C33A 1.515(12)
C33A C34A 1.387(12)
C33A C38A 1.392(8)
C34A C35A 1.365(9)
C35A C36A 1.397(9)
C36A C37A 1.386(13)
C37A C38A 1.385(14)
C38A S1A 1.748(11)
P1 C12 1.8144(17)
P1 C13 1.8341(18)
P1 C16 1.8382(18)
P2 C20 1.8124(17)
P2 C25 1.8302(19)
P2 C28 1.8419(18)
F1 B1 1.365(3)
F2 B1 1.386(3)
F4A B1 1.523(4)
F4B B1 1.212(5)
F5 B2 1.384(3)
F5A B1 1.326(3)
F5B B1 1.589(6)
F6 B2 1.390(2)
F7 B2 1.383(3)
F8 B2 1.375(3)
O1 N1 1.227(7)
O1A N1A 1.201(16)
O2 N1 1.227(7)
O2A N1A 1.192(16)
N1 C39 1.414(14)
N1A C39A 1.65(3)
C1 C2 1.421(2)
C1 C6 1.441(2)
C1 C7 1.502(2)
C2 C3 1.403(2)
C3 C4 1.426(2)
C4 C5 1.442(2)
C4 C19 1.505(2)
C5 C6 1.365(2)
C7 C8 1.399(2)
C7 C12 1.399(2)
C8 C9 1.387(2)
C9 C10 1.387(3)
C10 C11 1.389(2)
C11 C12 1.398(2)
C13 C14 1.528(2)
C13 C15 1.531(3)
C16 C17 1.531(3)
C16 C18 1.519(3)
C19 C20 1.390(2)
C19 C24 1.397(2)
C20 C21 1.401(2)
C21 C22 1.387(3)
C22 C23 1.388(3)
C23 C24 1.390(2)
C25 C26 1.530(3)
C25 C27 1.526(3)
C28 C29 1.523(3)
C28 C30 1.527(3)
